data_1559743
loop_
_publ_author_name
'Vriza, Aikaterini'
'Canaj, Angelos B.'
'Vismara, Rebecca'
'Kershaw Cook, Laurence J.'
'Manning, Troy D.'
'Gaultois, Michael W.'
'Wood, Peter A.'
'Kurlin, Vitaliy'
'Berry, Neil'
'Dyer, Matthew S.'
'Rosseinsky, Matthew J.'

_publ_section_title
;
 One class classification as a practical approach for accelerating \p-\p
 co-crystal discovery.
;
_journal_issue 5
_journal_name_full 'Chemical science'
_journal_page_first 1702
_journal_page_last 1719
_journal_paper_doi 10.1039/d0sc04263c
_journal_volume 12
_journal_year 2020
_chemical_formula_moiety '2(C8 H4 N), 2(C8 H5)'
_chemical_formula_sum 'C32 H18 N2'
_chemical_formula_weight 430.48
_chemical_name_systematic 'Pyrene 9,10-dicyanoanthracene'
_space_group_crystal_system triclinic
_space_group_IT_number 2
_space_group_name_Hall '-P 1'
_space_group_name_H-M_alt 'P -1'
_atom_sites_solution_hydrogens geom
_audit_creation_date 2020-04-17
_audit_creation_method
;
Olex2 1.2
(compiled 2018.05.29 svn.r3508 for OlexSys, GUI svn.r5506)
;
_audit_update_record
;
2020-07-07 deposited with the CCDC.	2020-12-03 downloaded from the CCDC.
;
_cell_angle_alpha 94.567(6)
_cell_angle_beta 91.046(5)
_cell_angle_gamma 113.509(6)
_cell_formula_units_Z 2
_cell_length_a 7.3505(4)
_cell_length_b 9.1897(6)
_cell_length_c 17.0347(11)
_cell_measurement_reflns_used 5010
_cell_measurement_temperature 100(2)
_cell_measurement_theta_max 29.4850
_cell_measurement_theta_min 2.3850
_cell_volume 1050.24(12)
_computing_cell_refinement 'CrysAlisPro 1.171.40.53 (Rigaku OD, 2019)'
_computing_data_collection 'CrysAlisPro 1.171.40.53 (Rigaku OD, 2019)'
_computing_data_reduction 'CrysAlisPro 1.171.40.53 (Rigaku OD, 2019)'
_computing_molecular_graphics 'Olex2 (Dolomanov et al., 2009)'
_computing_publication_material 'Olex2 (Dolomanov et al., 2009)'
_computing_structure_refinement 'ShelXL (Sheldrick, 2015)'
_diffrn_ambient_temperature 100(2)
_diffrn_detector 'CCD plate'
_diffrn_measured_fraction_theta_full 0.995
_diffrn_measured_fraction_theta_max 0.994
_diffrn_measurement_details
;
List of Runs (angles in degrees, time in seconds):

  # Type    Start    End  Width  t~exp~   \w     \q     \k     \f   Frames
#--------------------------------------------------------------------------
  1  \w   -110.00  15.00   1.00    7.00    --  -20.00 -68.00   0.00  125
  2  \w   -110.00  15.00   1.00    7.00    --  -20.00 -68.00 120.00  125
  3  \w   -110.00  15.00   1.00    7.00    --  -20.00 -68.00 240.00  125
  4  \w   -110.00  15.00   1.00    7.00    --  -20.00 -30.00  90.00  125
  5  \w    -90.00  90.00   1.00    5.00    --    0.00   0.00   0.00  180
;
_diffrn_measurement_device 'four-circle diffractometer'
_diffrn_measurement_device_type
'Rigaku 007HF rotating Mo anode equipped with Varimax confocal mirrors and an AFC12K goniometer and Saturn 724+ CCD detector'
_diffrn_measurement_method '\w scans'
_diffrn_orient_matrix_type 'CrysAlisPro convention (1999,Acta A55,543-557)'
_diffrn_orient_matrix_UB_11 -0.0956029000
_diffrn_orient_matrix_UB_12 -0.0503541000
_diffrn_orient_matrix_UB_13 0.0111059000
_diffrn_orient_matrix_UB_21 0.0441273000
_diffrn_orient_matrix_UB_22 -0.0339341000
_diffrn_orient_matrix_UB_23 0.0264443000
_diffrn_orient_matrix_UB_31 0.0044681000
_diffrn_orient_matrix_UB_32 0.0588380000
_diffrn_orient_matrix_UB_33 0.0304538000
_diffrn_radiation_monochromator graphite
_diffrn_radiation_probe x-ray
_diffrn_radiation_type MoK\a
_diffrn_radiation_wavelength 0.71073
_diffrn_reflns_av_unetI/netI 0.0825
_diffrn_reflns_Laue_measured_fraction_full 0.995
_diffrn_reflns_Laue_measured_fraction_max 0.994
_diffrn_reflns_limit_h_max 8
_diffrn_reflns_limit_h_min -8
_diffrn_reflns_limit_k_max 11
_diffrn_reflns_limit_k_min -11
_diffrn_reflns_limit_l_max 20
_diffrn_reflns_limit_l_min -20
_diffrn_reflns_number 3952
_diffrn_reflns_point_group_measured_fraction_full 0.995
_diffrn_reflns_point_group_measured_fraction_max 0.994
_diffrn_reflns_theta_full 25.242
_diffrn_reflns_theta_max 25.702
_diffrn_reflns_theta_min 2.402
_diffrn_source 'Rotating anode'
_diffrn_source_type 'Rigaku 007HF'
_exptl_absorpt_coefficient_mu 0.080
_exptl_absorpt_correction_T_max 1.00000
_exptl_absorpt_correction_T_min 0.92926
_exptl_absorpt_correction_type multi-scan
_exptl_absorpt_process_details
;
CrysAlisPro 1.171.40.53 (Rigaku Oxford Diffraction, 2019)
Empirical absorption correction using spherical harmonics,
 implemented in SCALE3 ABSPACK scaling algorithm.
;
_exptl_crystal_colour yellow
_exptl_crystal_colour_primary yellow
_exptl_crystal_density_diffrn 1.361
_exptl_crystal_description needle
_exptl_crystal_F_000 448
_exptl_crystal_size_max 0.3
_exptl_crystal_size_mid 0.09
_exptl_crystal_size_min 0.09
_refine_diff_density_max 0.450
_refine_diff_density_min -0.295
_refine_diff_density_rms 0.076
_refine_ls_extinction_method none
_refine_ls_goodness_of_fit_ref 1.052
_refine_ls_hydrogen_treatment constr
_refine_ls_matrix_type full
_refine_ls_number_parameters 308
_refine_ls_number_reflns 3952
_refine_ls_number_restraints 0
_refine_ls_restrained_S_all 1.052
_refine_ls_R_factor_all 0.1440
_refine_ls_R_factor_gt 0.0904
_refine_ls_shift/su_max 0.000
_refine_ls_shift/su_mean 0.000
_refine_ls_structure_factor_coef Fsqd
_refine_ls_weighting_details 'w=1/[\s^2^(Fo^2^)+(0.0864P)^2^+1.8094P] where P=(Fo^2^+2Fc^2^)/3'
_refine_ls_weighting_scheme calc
_refine_ls_wR_factor_gt 0.2084
_refine_ls_wR_factor_ref 0.2358
_reflns_Friedel_coverage 0.000
_reflns_number_gt 2482
_reflns_number_total 3952
_reflns_threshold_expression 'I > 2\s(I)'
_cod_data_source_file d0sc04263c2.cif
_cod_data_source_block at92-a_100k_2_unmrg
_cod_depositor_comments
;Adding full bibliography for 1559743--1559744.cif.

 Adding full bibliography for 1559743--1559744.cif.
;
_cod_database_code 1559743
_shelx_shelxl_version_number 2018/3
_chemical_oxdiff_formula 'C32 H18 N2'
_shelx_space_group_comment
;
The symmetry employed for this shelxl refinement is uniquely defined
by the following loop, which should always be used as a source of
symmetry information in preference to the above space-group names.
They are only intended as comments.
;
_shelx_estimated_absorpt_t_max 0.993
_shelx_estimated_absorpt_t_min 0.976
_reflns_odcompleteness_completeness 99.45
_reflns_odcompleteness_iscentric 1
_reflns_odcompleteness_theta 25.63
_olex2_refinement_description
;
1. Twinned data refinement
 Scales: 0.871(3)
 0.129(3)
2. Fixed Uiso
 At 1.2 times of:
  All C(H) groups
3.a Aromatic/amide H refined with riding coordinates:
 C1(H1), C32(H32), C29(H29), C22(H22), C23(H23), C17(H17), C18(H18), C30(H30),
 C8(H8), C31(H31), C7(H7), C10(H10), C6(H6), C16(H16), C15(H15), C2(H2),
 C14(H14), C9(H9)
;
_olex2_submission_original_sample_id AT92A
_olex2_submission_special_instructions 'No special instructions were received'
_oxdiff_exptl_absorpt_empirical_details
;
Empirical correction (ABSPACK) includes:
- Absorption correction using spherical harmonics
- Frame scaling
- Detector area scaling
;
_oxdiff_exptl_absorpt_empirical_full_max 1.328
_oxdiff_exptl_absorpt_empirical_full_min 0.850

loop_
_space_group_symop_operation_xyz
'x, y, z'
'-x, -y, -z'

loop_
_atom_site_label
_atom_site_type_symbol
_atom_site_fract_x
_atom_site_fract_y
_atom_site_fract_z
_atom_site_U_iso_or_equiv
_atom_site_adp_type
_atom_site_occupancy
_atom_site_site_symmetry_order
_atom_site_calc_flag
_atom_site_refinement_flags_posn
_atom_site_refinement_flags_adp
_atom_site_refinement_flags_occupancy
_atom_site_disorder_assembly
_atom_site_disorder_group
N25 N 0.2201(6) 0.4030(4) 0.1424(2) 0.0333(9) Uani 1 1 d . . . . .
C28 C 0.3662(6) 0.3558(5) 0.5302(2) 0.0213(9) Uani 1 1 d . . . . .
C19 C 0.0138(6) 0.1470(5) -0.0284(2) 0.0192(9) Uani 1 1 d . . . . .
N34 N 0.2739(6) 0.0987(5) 0.3565(2) 0.0366(10) Uani 1 1 d . . . . .
C1 C 0.1432(6) 0.7634(5) 0.5878(2) 0.0246(10) Uani 1 1 d . . . . .
H1 H 0.177338 0.846359 0.629440 0.030 Uiso 1 1 calc R . . . .
C21 C 0.0618(5) -0.0023(5) 0.0800(2) 0.0202(9) Uani 1 1 d . . . . .
C32 C 0.3950(6) 0.5000(5) 0.6609(2) 0.0246(10) Uani 1 1 d . . . . .
H32 H 0.448884 0.594973 0.695664 0.029 Uiso 1 1 calc R . . . .
C29 C 0.2331(6) 0.2152(5) 0.5606(2) 0.0257(10) Uani 1 1 d . . . . .
H29 H 0.177159 0.118134 0.527400 0.031 Uiso 1 1 calc R . . . .
C24 C 0.1536(6) 0.2854(5) 0.1013(2) 0.0223(9) Uani 1 1 d . . . . .
C26 C 0.5518(6) 0.4986(5) 0.4197(2) 0.0203(9) Uani 1 1 d . . . . .
C27 C 0.4206(6) 0.3605(5) 0.4500(2) 0.0214(9) Uani 1 1 d . . . . .
C12 C -0.4722(6) -0.0067(5) 0.0396(2) 0.0238(9) Uani 1 1 d . . . . .
C22 C 0.1235(6) -0.0075(5) 0.1587(2) 0.0243(10) Uani 1 1 d . . . . .
H22 H 0.172807 0.087279 0.193729 0.029 Uiso 1 1 calc R . . . .
C4 C 0.0413(6) 0.5171(5) 0.4628(2) 0.0241(9) Uani 1 1 d . . . . .
C23 C 0.1127(6) -0.1469(5) 0.1846(2) 0.0254(10) Uani 1 1 d . . . . .
H23 H 0.156273 -0.148629 0.237239 0.030 Uiso 1 1 calc R . . . .
C17 C -0.0369(6) 0.2893(5) -0.1335(2) 0.0265(10) Uani 1 1 d . . . . .
H17 H -0.029591 0.385811 -0.152450 0.032 Uiso 1 1 calc R . . . .
C3 C 0.1747(6) 0.6757(5) 0.4518(2) 0.0261(10) Uani 1 1 d . . . . .
C5 C -0.0079(6) 0.3954(5) 0.3995(2) 0.0256(10) Uani 1 1 d . . . . .
C20 C 0.0737(6) 0.1400(5) 0.0503(2) 0.0224(9) Uani 1 1 d . . . . .
C18 C 0.0260(6) 0.2909(5) -0.0572(2) 0.0237(9) Uani 1 1 d . . . . .
H18 H 0.077487 0.387748 -0.023738 0.028 Uiso 1 1 calc R . . . .
C30 C 0.1859(6) 0.2193(5) 0.6370(2) 0.0277(10) Uani 1 1 d . . . . .
H30 H 0.096754 0.124955 0.657251 0.033 Uiso 1 1 calc R . . . .
C33 C 0.3384(6) 0.2141(5) 0.3991(2) 0.0247(10) Uani 1 1 d . . . . .
C8 C 0.2557(6) 0.7087(6) 0.3779(2) 0.0298(11) Uani 1 1 d . . . . .
H8 H 0.343595 0.814372 0.369847 0.036 Uiso 1 1 calc R . . . .
C31 C 0.2687(6) 0.3639(5) 0.6871(3) 0.0284(10) Uani 1 1 d . . . . .
H31 H 0.233753 0.364284 0.740552 0.034 Uiso 1 1 calc R . . . .
C13 C -0.4014(6) 0.1278(5) 0.0958(3) 0.0287(10) Uani 1 1 d . . . . .
C7 C 0.2091(6) 0.5899(6) 0.3169(3) 0.0302(11) Uani 1 1 d . . . . .
H7 H 0.266505 0.614189 0.267556 0.036 Uiso 1 1 calc R . . . .
C10 C -0.5624(6) -0.2924(5) 0.0027(3) 0.0300(11) Uani 1 1 d . . . . .
H10 H -0.574361 -0.393679 0.016796 0.036 Uiso 1 1 calc R . . . .
C11 C -0.4903(6) -0.1586(5) 0.0616(3) 0.0282(10) Uani 1 1 d . . . . .
C6 C 0.0785(7) 0.4342(6) 0.3270(3) 0.0315(11) Uani 1 1 d . . . . .
H6 H 0.047617 0.353581 0.284300 0.038 Uiso 1 1 calc R . . . .
C16 C -0.4374(6) -0.1713(6) 0.1396(3) 0.0329(11) Uani 1 1 d . . . . .
H16 H -0.448297 -0.271497 0.154930 0.040 Uiso 1 1 calc R . . . .
C15 C -0.3697(6) -0.0392(6) 0.1942(3) 0.0343(12) Uani 1 1 d . . . . .
H15 H -0.336095 -0.050024 0.246894 0.041 Uiso 1 1 calc R . . . .
C2 C 0.2227(7) 0.7958(5) 0.5163(3) 0.0305(11) Uani 1 1 d . . . . .
H2 H 0.312616 0.901353 0.509235 0.037 Uiso 1 1 calc R . . . .
C14 C -0.3501(6) 0.1080(6) 0.1736(3) 0.0326(11) Uani 1 1 d . . . . .
H14 H -0.301426 0.197427 0.211961 0.039 Uiso 1 1 calc R . . . .
C9 C -0.6140(6) -0.2786(5) -0.0724(3) 0.0303(11) Uani 1 1 d . . . . .
H9 H -0.660705 -0.369711 -0.109792 0.036 Uiso 1 1 calc R . . . .

loop_
_atom_site_aniso_label
_atom_site_aniso_U_11
_atom_site_aniso_U_22
_atom_site_aniso_U_33
_atom_site_aniso_U_23
_atom_site_aniso_U_13
_atom_site_aniso_U_12
N25 0.046(2) 0.028(2) 0.025(2) 0.0024(18) 0.0033(18) 0.0145(18)
C28 0.021(2) 0.021(2) 0.025(2) 0.0049(17) -0.0034(17) 0.0110(18)
C19 0.015(2) 0.023(2) 0.019(2) 0.0032(17) 0.0035(16) 0.0073(17)
N34 0.044(2) 0.031(2) 0.031(2) 0.0009(19) 0.0019(18) 0.0109(19)
C1 0.025(2) 0.020(2) 0.029(2) 0.0003(18) -0.0033(19) 0.0090(18)
C21 0.013(2) 0.023(2) 0.024(2) 0.0058(17) 0.0026(16) 0.0059(17)
C32 0.027(2) 0.032(3) 0.019(2) 0.0028(18) -0.0003(18) 0.016(2)
C29 0.022(2) 0.022(2) 0.032(2) 0.0042(18) -0.0033(19) 0.0080(18)
C24 0.032(2) 0.023(2) 0.016(2) 0.0043(18) 0.0052(18) 0.0153(19)
C26 0.018(2) 0.019(2) 0.025(2) 0.0026(17) -0.0039(17) 0.0078(17)
C27 0.018(2) 0.024(2) 0.022(2) -0.0012(17) -0.0069(17) 0.0084(17)
C12 0.013(2) 0.024(2) 0.034(2) 0.0056(19) 0.0060(18) 0.0055(17)
C22 0.024(2) 0.033(3) 0.015(2) 0.0019(18) 0.0020(17) 0.0100(19)
C4 0.021(2) 0.026(2) 0.025(2) 0.0008(18) -0.0022(17) 0.0102(18)
C23 0.023(2) 0.032(3) 0.020(2) 0.0047(18) 0.0030(17) 0.0097(19)
C17 0.022(2) 0.034(3) 0.026(2) 0.0081(19) 0.0018(18) 0.0133(19)
C3 0.026(2) 0.024(2) 0.031(2) 0.0042(19) -0.0031(19) 0.0130(19)
C5 0.025(2) 0.040(3) 0.020(2) 0.0020(19) -0.0054(18) 0.022(2)
C20 0.018(2) 0.021(2) 0.026(2) 0.0013(18) 0.0024(17) 0.0067(17)
C18 0.022(2) 0.023(2) 0.025(2) -0.0012(18) -0.0022(17) 0.0086(18)
C30 0.024(2) 0.027(2) 0.032(2) 0.012(2) 0.0023(19) 0.0084(19)
C33 0.030(2) 0.019(2) 0.025(2) 0.0077(19) 0.0011(19) 0.0091(19)
C8 0.029(2) 0.042(3) 0.025(2) 0.010(2) -0.0011(19) 0.020(2)
C31 0.027(2) 0.037(3) 0.024(2) 0.010(2) 0.0015(19) 0.016(2)
C13 0.015(2) 0.036(3) 0.032(2) -0.001(2) 0.0048(18) 0.0074(19)
C7 0.031(3) 0.043(3) 0.027(2) 0.010(2) 0.0018(19) 0.024(2)
C10 0.022(2) 0.022(2) 0.047(3) 0.007(2) 0.007(2) 0.0085(19)
C11 0.015(2) 0.034(3) 0.033(2) 0.003(2) 0.0048(18) 0.0074(18)
C6 0.032(3) 0.044(3) 0.026(2) 0.001(2) -0.003(2) 0.024(2)
C16 0.022(2) 0.036(3) 0.041(3) 0.011(2) 0.003(2) 0.011(2)
C15 0.026(2) 0.057(3) 0.021(2) 0.006(2) -0.0014(19) 0.017(2)
C2 0.031(3) 0.027(2) 0.032(3) 0.001(2) -0.005(2) 0.010(2)
C14 0.025(2) 0.042(3) 0.028(2) 0.000(2) 0.0024(19) 0.011(2)
C9 0.023(2) 0.023(2) 0.038(3) -0.004(2) 0.006(2) 0.0036(19)

loop_
_atom_type_symbol
_atom_type_description
_atom_type_scat_dispersion_real
_atom_type_scat_dispersion_imag
_atom_type_scat_source
C C 0.0033 0.0016 'International Tables Vol C Tables 4.2.6.8 and 6.1.1.4'
H H 0.0000 0.0000 'International Tables Vol C Tables 4.2.6.8 and 6.1.1.4'
N N 0.0061 0.0033 'International Tables Vol C Tables 4.2.6.8 and 6.1.1.4'

loop_
_geom_angle_atom_site_label_1
_geom_angle_atom_site_label_2
_geom_angle_atom_site_label_3
_geom_angle
_geom_angle_site_symmetry_1
_geom_angle_site_symmetry_3
_geom_angle_publ_flag
C29 C28 C26 119.6(4) . 2_666 ?
C29 C28 C27 122.9(4) . . ?
C26 C28 C27 117.5(4) 2_666 . ?
C20 C19 C21 118.2(4) . 2 ?
C18 C19 C21 119.5(4) . 2 ?
C18 C19 C20 122.3(4) . . ?
C2 C1 C5 120.4(4) . 2_566 ?
C22 C21 C19 118.8(4) . 2 ?
C20 C21 C19 118.8(4) . 2 ?
C20 C21 C22 122.5(4) . . ?
C31 C32 C26 119.8(4) . 2_666 ?
C30 C29 C28 119.9(4) . . ?
N25 C24 C20 179.3(5) . . ?
C28 C26 C32 118.5(4) 2_666 2_666 ?
C27 C26 C28 119.3(4) . 2_666 ?
C27 C26 C32 122.2(4) . 2_666 ?
C28 C27 C33 117.8(4) . . ?
C26 C27 C28 123.3(4) . . ?
C26 C27 C33 119.0(4) . . ?
C13 C12 C12 120.7(5) . 2_455 ?
C13 C12 C11 120.1(4) . . ?
C11 C12 C12 119.2(5) . 2_455 ?
C23 C22 C21 120.6(4) . . ?
C4 C4 C3 119.4(5) 2_566 . ?
C4 C4 C5 120.7(5) 2_566 . ?
C5 C4 C3 119.9(4) . . ?
C22 C23 C17 120.3(4) . 2 ?
C18 C17 C23 121.4(4) . 2 ?
C4 C3 C2 119.0(4) . . ?
C8 C3 C4 119.0(4) . . ?
C8 C3 C2 122.0(4) . . ?
C4 C5 C1 118.7(4) . 2_566 ?
C6 C5 C1 122.4(4) . 2_566 ?
C6 C5 C4 118.9(4) . . ?
C19 C20 C24 118.2(4) . . ?
C21 C20 C19 123.0(4) . . ?
C21 C20 C24 118.8(4) . . ?
C17 C18 C19 119.5(4) . . ?
C29 C30 C31 120.5(4) . . ?
N34 C33 C27 178.3(5) . . ?
C7 C8 C3 120.8(4) . . ?
C32 C31 C30 121.7(4) . . ?
C12 C13 C14 118.6(4) . . ?
C12 C13 C9 119.0(4) . 2_455 ?
C14 C13 C9 122.5(4) . 2_455 ?
C8 C7 C6 120.7(4) . . ?
C9 C10 C11 122.0(4) . . ?
C12 C11 C10 118.5(4) . . ?
C16 C11 C12 118.9(4) . . ?
C16 C11 C10 122.7(4) . . ?
C7 C6 C5 120.7(4) . . ?
C15 C16 C11 120.5(4) . . ?
C14 C15 C16 121.1(4) . . ?
C1 C2 C3 121.8(4) . . ?
C15 C14 C13 120.8(4) . . ?
C10 C9 C13 120.6(4) . 2_455 ?

loop_
_geom_bond_atom_site_label_1
_geom_bond_atom_site_label_2
_geom_bond_distance
_geom_bond_site_symmetry_2
_geom_bond_publ_flag
N25 C24 1.159(5) . ?
C28 C29 1.419(6) . ?
C28 C26 1.428(5) 2_666 ?
C28 C27 1.428(6) . ?
C19 C21 1.433(5) 2 ?
C19 C20 1.419(5) . ?
C19 C18 1.416(6) . ?
N34 C33 1.158(5) . ?
C1 C5 1.438(6) 2_566 ?
C1 C2 1.363(6) . ?
C21 C22 1.418(5) . ?
C21 C20 1.411(6) . ?
C32 C26 1.434(6) 2_666 ?
C32 C31 1.343(6) . ?
C29 C30 1.355(6) . ?
C24 C20 1.433(6) . ?
C26 C27 1.398(6) . ?
C27 C33 1.440(6) . ?
C12 C12 1.432(8) 2_455 ?
C12 C13 1.413(6) . ?
C12 C11 1.429(6) . ?
C22 C23 1.361(6) . ?
C4 C4 1.418(8) 2_566 ?
C4 C3 1.425(6) . ?
C4 C5 1.420(6) . ?
C23 C17 1.414(6) 2 ?
C17 C18 1.368(6) . ?
C3 C8 1.407(6) . ?
C3 C2 1.425(6) . ?
C5 C6 1.406(6) . ?
C30 C31 1.421(6) . ?
C8 C7 1.377(6) . ?
C13 C14 1.415(6) . ?
C13 C9 1.435(6) 2_455 ?
C7 C6 1.396(6) . ?
C10 C11 1.435(6) . ?
C10 C9 1.358(6) . ?
C11 C16 1.405(6) . ?
C16 C15 1.382(6) . ?
C15 C14 1.377(7) . ?

loop_
_twin_individual_id
_twin_individual_mass_fraction_refined
1 0.871(3)
2 0.129(3)
